data_7704176
loop_
_publ_author_name
'Kulyabin, Pavel S.'
'Uborsky, Dmitry V.'
'Voskoboynikov, Alexander Z.'
'Canich, Jo Ann M.'
'Hagadorn, John R.'

_publ_section_title
;
 Pyridylamido hafnium complexes with a silylene bridge: synthesis and
 olefin polymerization.
;
_journal_issue 20
_journal_name_full 'Dalton transactions (Cambridge, England : 2003)'
_journal_page_first 6693
_journal_page_last 6702
_journal_paper_doi 10.1039/d0dt01031f
_journal_volume 49
_journal_year 2020
_chemical_formula_moiety 'C37 H40 Hf N2 Si, 0.5(C7 H8)'
_chemical_formula_sum 'C40.5 H44 Hf N2 Si'
_chemical_formula_weight 765.35
_chemical_properties_physical Air-sensitive,Moisture-sensitive
_space_group_crystal_system triclinic
_space_group_IT_number 2
_space_group_name_Hall '-P 1'
_space_group_name_H-M_alt 'P -1'
_atom_sites_solution_hydrogens geom
_audit_creation_method SHELXL-2016/6
_audit_update_record
;
2020-02-28 deposited with the CCDC.	2020-04-23 downloaded from the CCDC.
;
_cell_angle_alpha 90.6290(10)
_cell_angle_beta 92.4150(10)
_cell_angle_gamma 111.6070(10)
_cell_formula_units_Z 2
_cell_length_a 9.7827(4)
_cell_length_b 10.8823(5)
_cell_length_c 17.9126(8)
_cell_measurement_reflns_used 999
_cell_measurement_temperature 120(2)
_cell_measurement_theta_max 25
_cell_measurement_theta_min 3
_cell_volume 1770.65(14)
_computing_cell_refinement 'Bruker SAINT'
_computing_data_collection 'Bruker APEX2'
_computing_data_reduction 'Bruker SAINT'
_computing_molecular_graphics 'SHELXTL (Sheldrick, 2008)'
_computing_publication_material 'SHELXTL (Sheldrick, 2008)'
_computing_structure_refinement 'SHELXL (Sheldrick, 2015b)'
_computing_structure_solution 'SHELXT (Sheldrick, 2015a)'
_diffrn_ambient_temperature 120(2)
_diffrn_detector_type 'Bruker APEX II CCD area detector'
_diffrn_measured_fraction_theta_full 0.999
_diffrn_measured_fraction_theta_max 0.997
_diffrn_measurement_device_type 'Bruker SMART APEX II diffractometer'
_diffrn_measurement_method 'omega scans'
_diffrn_radiation_type MoK\a
_diffrn_radiation_wavelength 0.71073
_diffrn_reflns_av_R_equivalents 0.0244
_diffrn_reflns_av_unetI/netI 0.0285
_diffrn_reflns_Laue_measured_fraction_full 0.999
_diffrn_reflns_Laue_measured_fraction_max 0.997
_diffrn_reflns_limit_h_max 14
_diffrn_reflns_limit_h_min -14
_diffrn_reflns_limit_k_max 15
_diffrn_reflns_limit_k_min -15
_diffrn_reflns_limit_l_max 25
_diffrn_reflns_limit_l_min -25
_diffrn_reflns_number 32021
_diffrn_reflns_point_group_measured_fraction_full 0.999
_diffrn_reflns_point_group_measured_fraction_max 0.997
_diffrn_reflns_theta_full 25.242
_diffrn_reflns_theta_max 30.720
_diffrn_reflns_theta_min 2.014
_exptl_absorpt_coefficient_mu 3.009
_exptl_absorpt_correction_T_max 0.2125
_exptl_absorpt_correction_T_min 0.1659
_exptl_absorpt_correction_type multi-scan
_exptl_absorpt_process_details 'Bruker SADABS'
_exptl_crystal_colour colorless
_exptl_crystal_density_diffrn 1.436
_exptl_crystal_description prism
_exptl_crystal_F_000 774
_exptl_crystal_recrystallization_method 'Re-crystallisation from solvent: toluene/hexane'
_exptl_crystal_size_max 0.200
_exptl_crystal_size_mid 0.180
_exptl_crystal_size_min 0.150
_refine_diff_density_max 1.277
_refine_diff_density_min -0.457
_refine_diff_density_rms 0.080
_refine_ls_extinction_method none
_refine_ls_goodness_of_fit_ref 1.023
_refine_ls_hydrogen_treatment constr
_refine_ls_matrix_type full
_refine_ls_number_parameters 428
_refine_ls_number_reflns 10982
_refine_ls_number_restraints 1
_refine_ls_restrained_S_all 1.023
_refine_ls_R_factor_all 0.0284
_refine_ls_R_factor_gt 0.0228
_refine_ls_shift/su_max 0.004
_refine_ls_shift/su_mean 0.000
_refine_ls_structure_factor_coef Fsqd
_refine_ls_weighting_details 'w=1/[\s^2^(Fo^2^)+(0.0266P)^2^+0.3988P] where P=(Fo^2^+2Fc^2^)/3'
_refine_ls_weighting_scheme calc
_refine_ls_wR_factor_gt 0.0512
_refine_ls_wR_factor_ref 0.0532
_reflns_Friedel_coverage 0.000
_reflns_number_gt 9797
_reflns_number_total 10982
_reflns_threshold_expression I>2\s(I)
_cod_data_source_file d0dt01031f2.cif
_cod_data_source_block pk1323
_cod_depositor_comments 'Adding full bibliography for 7704173--7704176.cif.'
_cod_original_formula_sum 'C40.50 H44 Hf N2 Si'
_cod_database_code 7704176
_shelx_shelxl_version_number 2016/6
_shelx_space_group_comment
;
The symmetry employed for this shelxl refinement is uniquely defined
by the following loop, which should always be used as a source of
symmetry information in preference to the above space-group names.
They are only intended as comments.
;
_shelx_estimated_absorpt_t_min 0.584
_shelx_estimated_absorpt_t_max 0.661

loop_
_space_group_symop_operation_xyz
'x, y, z'
'-x, -y, -z'

loop_
_atom_site_label
_atom_site_type_symbol
_atom_site_fract_x
_atom_site_fract_y
_atom_site_fract_z
_atom_site_U_iso_or_equiv
_atom_site_adp_type
_atom_site_occupancy
_atom_site_site_symmetry_order
_atom_site_calc_flag
_atom_site_refinement_flags_posn
_atom_site_refinement_flags_adp
_atom_site_refinement_flags_occupancy
_atom_site_disorder_assembly
_atom_site_disorder_group
Hf1 Hf 0.82683(2) 0.64932(2) 0.66039(2) 0.02444(3) Uani 1 1 d . . . . .
Si1 Si 0.54589(5) 0.60655(5) 0.77207(3) 0.01871(9) Uani 1 1 d . . . . .
N1 N 0.59234(17) 0.64557(15) 0.62280(8) 0.0216(3) Uani 1 1 d . . . . .
N2 N 0.73286(16) 0.66125(15) 0.76214(8) 0.0200(3) Uani 1 1 d . . . . .
C1 C 0.8262(2) 0.7068(2) 0.53919(11) 0.0296(4) Uani 1 1 d . . . . .
C2 C 0.9475(3) 0.7367(2) 0.49395(13) 0.0387(5) Uani 1 1 d . . . . .
H2A H 1.039640 0.742521 0.516190 0.046 Uiso 1 1 calc R U . . .
C3 C 0.9378(3) 0.7579(3) 0.41805(13) 0.0415(5) Uani 1 1 d . . . . .
H3A H 1.022357 0.777536 0.389330 0.050 Uiso 1 1 calc R U . . .
C4 C 0.8059(3) 0.7507(2) 0.38424(12) 0.0385(5) Uani 1 1 d . . . . .
H4A H 0.799657 0.765897 0.332302 0.046 Uiso 1 1 calc R U . . .
C5 C 0.6822(3) 0.7213(2) 0.42601(11) 0.0330(4) Uani 1 1 d . . . . .
H5A H 0.591155 0.716670 0.402912 0.040 Uiso 1 1 calc R U . . .
C6 C 0.6925(2) 0.69855(19) 0.50255(10) 0.0263(4) Uani 1 1 d . . . . .
C7 C 0.5634(2) 0.66240(18) 0.54941(10) 0.0240(4) Uani 1 1 d . . . . .
C8 C 0.4211(2) 0.6457(2) 0.52376(11) 0.0297(4) Uani 1 1 d . . . . .
H8A H 0.402144 0.661089 0.472959 0.036 Uiso 1 1 calc R U . . .
C9 C 0.3081(2) 0.6070(2) 0.57197(11) 0.0302(4) Uani 1 1 d . . . . .
H9A H 0.210349 0.592784 0.554280 0.036 Uiso 1 1 calc R U . . .
C10 C 0.3377(2) 0.5888(2) 0.64679(11) 0.0261(4) Uani 1 1 d . . . . .
H10A H 0.260365 0.561094 0.680532 0.031 Uiso 1 1 calc R U . . .
C11 C 0.4820(2) 0.61167(17) 0.67164(10) 0.0216(3) Uani 1 1 d . . . . .
C12 C 0.82997(19) 0.72334(18) 0.82583(9) 0.0206(3) Uani 1 1 d . . . . .
C13 C 0.8673(2) 0.86016(19) 0.84054(10) 0.0241(4) Uani 1 1 d . . . . .
C14 C 0.9635(2) 0.9199(2) 0.90144(11) 0.0301(4) Uani 1 1 d . . . . .
H14A H 0.989781 1.011858 0.911370 0.036 Uiso 1 1 calc R U . . .
C15 C 1.0214(2) 0.8486(2) 0.94765(11) 0.0347(5) Uani 1 1 d . . . . .
H15A H 1.086802 0.891123 0.988845 0.042 Uiso 1 1 calc R U . . .
C16 C 0.9832(2) 0.7148(2) 0.93336(11) 0.0321(4) Uani 1 1 d . . . . .
H16A H 1.021967 0.665651 0.965665 0.039 Uiso 1 1 calc R U . . .
C17 C 0.8893(2) 0.6502(2) 0.87268(10) 0.0245(4) Uani 1 1 d . . . . .
C18 C 0.8068(2) 0.9453(2) 0.79230(12) 0.0294(4) Uani 1 1 d . . . . .
H18A H 0.718472 0.884566 0.762600 0.035 Uiso 1 1 calc R U . . .
C19 C 0.9177(3) 1.0257(3) 0.73726(16) 0.0544(7) Uani 1 1 d . . . . .
H19A H 0.934717 0.965811 0.700751 0.082 Uiso 1 1 calc R U . . .
H19B H 1.010668 1.077386 0.764428 0.082 Uiso 1 1 calc R U . . .
H19C H 0.878931 1.085649 0.711219 0.082 Uiso 1 1 calc R U . . .
C20 C 0.7582(3) 1.0414(2) 0.83788(14) 0.0398(5) Uani 1 1 d . . . . .
H20A H 0.685416 0.991605 0.873152 0.060 Uiso 1 1 calc R U . . .
H20B H 0.714237 1.088291 0.803987 0.060 Uiso 1 1 calc R U . . .
H20C H 0.843809 1.105374 0.865538 0.060 Uiso 1 1 calc R U . . .
C21 C 0.8547(2) 0.5037(2) 0.85948(12) 0.0295(4) Uani 1 1 d . . . . .
H21A H 0.792920 0.475836 0.811892 0.035 Uiso 1 1 calc R U . . .
C22 C 0.7658(3) 0.4215(3) 0.92248(14) 0.0424(6) Uani 1 1 d . . . . .
H22A H 0.674628 0.438436 0.926529 0.064 Uiso 1 1 calc R U . . .
H22B H 0.824213 0.446346 0.969852 0.064 Uiso 1 1 calc R U . . .
H22C H 0.741734 0.327314 0.911216 0.064 Uiso 1 1 calc R U . . .
C23 C 0.9953(3) 0.4740(2) 0.85017(14) 0.0387(5) Uani 1 1 d . . . . .
H23A H 1.052569 0.528872 0.810924 0.058 Uiso 1 1 calc R U . . .
H23B H 0.968426 0.380435 0.836255 0.058 Uiso 1 1 calc R U . . .
H23C H 1.054478 0.493924 0.897417 0.058 Uiso 1 1 calc R U . . .
C24 C 1.0628(2) 0.7743(3) 0.68432(13) 0.0433(6) Uani 1 1 d . . . . .
H24A H 1.124797 0.732767 0.661302 0.065 Uiso 1 1 calc R U . . .
H24B H 1.084027 0.783038 0.738500 0.065 Uiso 1 1 calc R U . . .
H24C H 1.083472 0.861974 0.663703 0.065 Uiso 1 1 calc R U . . .
C25 C 0.8347(3) 0.4491(2) 0.64891(12) 0.0388(5) Uani 1 1 d . . . . .
H25A H 0.894123 0.434611 0.690874 0.058 Uiso 1 1 calc R U . . .
H25B H 0.878936 0.441401 0.601852 0.058 Uiso 1 1 calc R U . . .
H25C H 0.734610 0.382640 0.648940 0.058 Uiso 1 1 calc R U . . .
C26 C 0.48574(19) 0.71220(17) 0.83564(10) 0.0211(3) Uani 1 1 d . . . . .
C27 C 0.3920(2) 0.77594(18) 0.81151(11) 0.0256(4) Uani 1 1 d . . . . .
H27A H 0.361693 0.770679 0.760104 0.031 Uiso 1 1 calc R U . . .
C28 C 0.3422(2) 0.8474(2) 0.86183(13) 0.0327(4) Uani 1 1 d . . . . .
H28A H 0.276439 0.888325 0.844705 0.039 Uiso 1 1 calc R U . . .
C29 C 0.3882(2) 0.8586(2) 0.93610(13) 0.0355(5) Uani 1 1 d . . . . .
H29A H 0.355094 0.908015 0.970066 0.043 Uiso 1 1 calc R U . . .
C30 C 0.4825(2) 0.7980(2) 0.96142(12) 0.0325(4) Uani 1 1 d . . . . .
H30A H 0.514864 0.806687 1.012630 0.039 Uiso 1 1 calc R U . . .
C31 C 0.5301(2) 0.72433(19) 0.91195(11) 0.0264(4) Uani 1 1 d . . . . .
H31A H 0.593364 0.681626 0.930013 0.032 Uiso 1 1 calc R U . . .
C32 C 0.4539(2) 0.43281(18) 0.80468(11) 0.0232(3) Uani 1 1 d . . . . .
C33 C 0.3464(2) 0.4034(2) 0.85729(13) 0.0326(4) Uani 1 1 d . . . . .
H33A H 0.321889 0.472846 0.878079 0.039 Uiso 1 1 calc R U . . .
C34 C 0.2738(3) 0.2746(2) 0.88019(16) 0.0426(6) Uani 1 1 d . . . . .
H34A H 0.201920 0.256962 0.916745 0.051 Uiso 1 1 calc R U . . .
C35 C 0.3072(2) 0.1729(2) 0.84933(16) 0.0408(6) Uani 1 1 d . . . . .
H35A H 0.257331 0.084672 0.864250 0.049 Uiso 1 1 calc R U . . .
C36 C 0.4130(2) 0.1991(2) 0.79679(14) 0.0361(5) Uani 1 1 d . . . . .
H36A H 0.436195 0.128840 0.775982 0.043 Uiso 1 1 calc R U . . .
C37 C 0.4855(2) 0.32728(19) 0.77432(12) 0.0282(4) Uani 1 1 d . . . . .
H37A H 0.557482 0.344028 0.737878 0.034 Uiso 1 1 calc R U . . .
C1S C 0.4926(5) 1.0021(5) 0.4613(2) 0.0513(14) Uani 0.5 1 d DG . P A -1
C2S C 0.3862(4) 0.9909(4) 0.5126(3) 0.047(2) Uani 0.5 1 d G . P A -1
H2SA H 0.291304 0.987027 0.495861 0.056 Uiso 0.5 1 calc R U P A -1
C3S C 0.4188(5) 0.9852(5) 0.5885(2) 0.068(2) Uani 0.5 1 d G . P A -1
H3SA H 0.346081 0.977480 0.623590 0.081 Uiso 0.5 1 calc R U P A -1
C4S C 0.5577(6) 0.9908(5) 0.6131(2) 0.067(3) Uani 0.5 1 d G . P A -1
H4SA H 0.579941 0.986906 0.664930 0.081 Uiso 0.5 1 calc R U P A -1
C5S C 0.6641(5) 1.0021(4) 0.5618(3) 0.0599(16) Uani 0.5 1 d G . P A -1
H5SA H 0.759026 1.005879 0.578542 0.072 Uiso 0.5 1 calc R U P A -1
C6S C 0.6315(5) 1.0077(4) 0.4859(3) 0.073(4) Uani 0.5 1 d G . P A -1
H6SA H 0.704252 1.015426 0.450813 0.087 Uiso 0.5 1 calc R U P A -1
C7S C 0.4649(17) 1.0100(12) 0.3791(4) 0.119(7) Uani 0.5 1 d D . P A -1
H7SA H 0.413083 1.070616 0.370228 0.179 Uiso 0.5 1 calc R U P A -1
H7SB H 0.404487 0.921889 0.358563 0.179 Uiso 0.5 1 calc R U P A -1
H7SC H 0.558987 1.042481 0.354765 0.179 Uiso 0.5 1 calc R U P A -1

loop_
_atom_site_aniso_label
_atom_site_aniso_U_11
_atom_site_aniso_U_22
_atom_site_aniso_U_33
_atom_site_aniso_U_23
_atom_site_aniso_U_13
_atom_site_aniso_U_12
Hf1 0.02156(4) 0.03573(5) 0.02009(4) 0.00026(3) -0.00075(3) 0.01555(3)
Si1 0.0185(2) 0.0191(2) 0.0196(2) 0.00026(17) -0.00110(17) 0.00843(18)
N1 0.0238(7) 0.0233(7) 0.0201(7) -0.0016(6) -0.0025(6) 0.0119(6)
N2 0.0196(7) 0.0228(7) 0.0177(7) 0.0011(5) -0.0019(5) 0.0084(6)
C1 0.0287(10) 0.0344(10) 0.0273(10) 0.0048(8) 0.0022(8) 0.0131(8)
C2 0.0327(11) 0.0511(14) 0.0333(11) 0.0109(10) 0.0056(9) 0.0160(10)
C3 0.0412(13) 0.0507(14) 0.0349(12) 0.0138(10) 0.0139(10) 0.0180(11)
C4 0.0524(14) 0.0434(13) 0.0237(10) 0.0111(9) 0.0081(9) 0.0215(11)
C5 0.0416(12) 0.0372(11) 0.0239(9) 0.0033(8) -0.0011(8) 0.0194(10)
C6 0.0329(10) 0.0265(9) 0.0220(9) 0.0010(7) 0.0003(7) 0.0139(8)
C7 0.0288(9) 0.0249(9) 0.0214(8) -0.0018(7) -0.0029(7) 0.0139(7)
C8 0.0343(11) 0.0368(11) 0.0217(9) -0.0029(8) -0.0061(8) 0.0184(9)
C9 0.0273(10) 0.0387(11) 0.0281(10) -0.0059(8) -0.0095(8) 0.0175(9)
C10 0.0237(9) 0.0309(10) 0.0262(9) -0.0032(7) -0.0020(7) 0.0134(8)
C11 0.0222(8) 0.0216(8) 0.0225(8) -0.0026(6) -0.0026(7) 0.0104(7)
C12 0.0161(8) 0.0277(9) 0.0165(8) 0.0023(6) 0.0012(6) 0.0064(7)
C13 0.0188(8) 0.0287(9) 0.0213(8) 0.0013(7) 0.0027(6) 0.0045(7)
C14 0.0208(9) 0.0362(11) 0.0291(10) -0.0077(8) 0.0015(7) 0.0057(8)
C15 0.0255(10) 0.0550(14) 0.0233(9) -0.0123(9) -0.0064(8) 0.0156(9)
C16 0.0277(10) 0.0553(13) 0.0186(9) 0.0003(8) -0.0029(7) 0.0220(10)
C17 0.0207(8) 0.0360(10) 0.0192(8) 0.0047(7) 0.0021(6) 0.0130(8)
C18 0.0303(10) 0.0248(9) 0.0290(10) 0.0057(7) 0.0011(8) 0.0052(8)
C19 0.0533(16) 0.0609(17) 0.0503(16) 0.0283(13) 0.0173(13) 0.0203(14)
C20 0.0491(14) 0.0262(10) 0.0444(13) -0.0001(9) -0.0021(11) 0.0146(10)
C21 0.0280(10) 0.0370(11) 0.0282(10) 0.0087(8) -0.0007(8) 0.0173(8)
C22 0.0381(12) 0.0483(14) 0.0437(13) 0.0200(11) 0.0035(10) 0.0188(11)
C23 0.0353(12) 0.0468(13) 0.0417(13) 0.0024(10) -0.0018(9) 0.0245(10)
C24 0.0219(10) 0.0713(17) 0.0333(12) -0.0074(11) 0.0026(8) 0.0132(11)
C25 0.0514(14) 0.0531(14) 0.0252(10) -0.0021(9) -0.0014(9) 0.0353(12)
C26 0.0202(8) 0.0178(8) 0.0245(8) 0.0020(6) 0.0019(7) 0.0061(6)
C27 0.0272(9) 0.0221(9) 0.0281(9) -0.0013(7) -0.0004(7) 0.0101(7)
C28 0.0290(10) 0.0280(10) 0.0445(12) -0.0064(9) 0.0005(9) 0.0149(8)
C29 0.0321(11) 0.0331(11) 0.0406(12) -0.0133(9) 0.0071(9) 0.0110(9)
C30 0.0307(10) 0.0371(11) 0.0252(10) -0.0049(8) 0.0031(8) 0.0071(9)
C31 0.0267(9) 0.0263(9) 0.0254(9) 0.0018(7) 0.0017(7) 0.0086(8)
C32 0.0196(8) 0.0215(8) 0.0288(9) 0.0013(7) -0.0030(7) 0.0083(7)
C33 0.0259(10) 0.0229(9) 0.0506(13) 0.0040(9) 0.0079(9) 0.0103(8)
C34 0.0321(11) 0.0283(11) 0.0685(17) 0.0126(11) 0.0192(11) 0.0104(9)
C35 0.0292(11) 0.0205(9) 0.0717(17) 0.0095(10) 0.0075(11) 0.0071(8)
C36 0.0316(11) 0.0240(10) 0.0557(14) -0.0029(9) -0.0011(10) 0.0144(8)
C37 0.0270(9) 0.0254(9) 0.0339(10) -0.0013(8) 0.0005(8) 0.0116(8)
C1S 0.068(4) 0.024(2) 0.057(3) 0.006(2) -0.005(3) 0.012(2)
C2S 0.041(4) 0.038(6) 0.065(6) 0.009(4) 0.015(4) 0.017(4)
C3S 0.080(5) 0.039(3) 0.080(5) 0.007(3) 0.039(4) 0.014(3)
C4S 0.097(8) 0.044(7) 0.053(6) -0.011(5) -0.018(5) 0.019(6)
C5S 0.054(4) 0.041(3) 0.082(5) -0.011(3) -0.012(3) 0.017(3)
C6S 0.055(5) 0.029(6) 0.126(13) -0.015(6) -0.007(6) 0.008(4)
C7S 0.203(19) 0.060(10) 0.080(9) 0.021(7) -0.019(10) 0.032(10)

loop_
_atom_type_symbol
_atom_type_description
_atom_type_scat_dispersion_real
_atom_type_scat_dispersion_imag
_atom_type_scat_source
C C 0.0033 0.0016 'International Tables Vol C Tables 4.2.6.8 and 6.1.1.4'
H H 0.0000 0.0000 'International Tables Vol C Tables 4.2.6.8 and 6.1.1.4'
N N 0.0061 0.0033 'International Tables Vol C Tables 4.2.6.8 and 6.1.1.4'
Si Si 0.0817 0.0704 'International Tables Vol C Tables 4.2.6.8 and 6.1.1.4'
Hf Hf -0.5830 6.1852 'International Tables Vol C Tables 4.2.6.8 and 6.1.1.4'

loop_
_geom_angle_atom_site_label_1
_geom_angle_atom_site_label_2
_geom_angle_atom_site_label_3
_geom_angle
_geom_angle_site_symmetry_1
_geom_angle_site_symmetry_3
_geom_angle_publ_flag
N2 Hf1 C25 108.03(7) . . ?
N2 Hf1 C24 102.39(7) . . ?
C25 Hf1 C24 102.02(10) . . ?
N2 Hf1 C1 142.03(7) . . ?
C25 Hf1 C1 101.29(8) . . ?
C24 Hf1 C1 94.34(8) . . ?
N2 Hf1 N1 76.82(5) . . ?
C25 Hf1 N1 110.50(8) . . ?
C24 Hf1 N1 146.10(9) . . ?
C1 Hf1 N1 70.55(6) . . ?
N2 Si1 C26 114.58(8) . . ?
N2 Si1 C32 116.87(8) . . ?
C26 Si1 C32 105.41(8) . . ?
N2 Si1 C11 99.66(8) . . ?
C26 Si1 C11 112.20(8) . . ?
C32 Si1 C11 108.06(8) . . ?
C7 N1 C11 120.18(16) . . ?
C7 N1 Hf1 118.87(12) . . ?
C11 N1 Hf1 120.50(11) . . ?
C12 N2 Si1 118.58(12) . . ?
C12 N2 Hf1 118.25(11) . . ?
Si1 N2 Hf1 123.12(8) . . ?
C2 C1 C6 115.86(19) . . ?
C2 C1 Hf1 124.53(15) . . ?
C6 C1 Hf1 119.20(14) . . ?
C3 C2 C1 122.5(2) . . ?
C3 C2 H2A 118.7 . . ?
C1 C2 H2A 118.7 . . ?
C4 C3 C2 120.1(2) . . ?
C4 C3 H3A 119.9 . . ?
C2 C3 H3A 119.9 . . ?
C3 C4 C5 120.0(2) . . ?
C3 C4 H4A 120.0 . . ?
C5 C4 H4A 120.0 . . ?
C4 C5 C6 119.6(2) . . ?
C4 C5 H5A 120.2 . . ?
C6 C5 H5A 120.2 . . ?
C5 C6 C1 121.95(19) . . ?
C5 C6 C7 122.02(18) . . ?
C1 C6 C7 116.02(17) . . ?
N1 C7 C8 120.28(18) . . ?
N1 C7 C6 114.69(16) . . ?
C8 C7 C6 125.03(17) . . ?
C9 C8 C7 120.00(18) . . ?
C9 C8 H8A 120.0 . . ?
C7 C8 H8A 120.0 . . ?
C8 C9 C10 119.60(18) . . ?
C8 C9 H9A 120.2 . . ?
C10 C9 H9A 120.2 . . ?
C9 C10 C11 119.19(19) . . ?
C9 C10 H10A 120.4 . . ?
C11 C10 H10A 120.4 . . ?
N1 C11 C10 120.65(17) . . ?
N1 C11 Si1 114.05(13) . . ?
C10 C11 Si1 125.26(14) . . ?
C17 C12 C13 119.86(17) . . ?
C17 C12 N2 121.01(16) . . ?
C13 C12 N2 119.13(16) . . ?
C14 C13 C12 118.72(18) . . ?
C14 C13 C18 118.60(18) . . ?
C12 C13 C18 122.68(16) . . ?
C15 C14 C13 121.6(2) . . ?
C15 C14 H14A 119.2 . . ?
C13 C14 H14A 119.2 . . ?
C14 C15 C16 119.29(19) . . ?
C14 C15 H15A 120.4 . . ?
C16 C15 H15A 120.4 . . ?
C15 C16 C17 121.61(19) . . ?
C15 C16 H16A 119.2 . . ?
C17 C16 H16A 119.2 . . ?
C16 C17 C12 118.88(19) . . ?
C16 C17 C21 118.71(17) . . ?
C12 C17 C21 122.41(17) . . ?
C19 C18 C13 112.05(19) . . ?
C19 C18 C20 108.0(2) . . ?
C13 C18 C20 113.57(17) . . ?
C19 C18 H18A 107.7 . . ?
C13 C18 H18A 107.7 . . ?
C20 C18 H18A 107.7 . . ?
C18 C19 H19A 109.5 . . ?
C18 C19 H19B 109.5 . . ?
H19A C19 H19B 109.5 . . ?
C18 C19 H19C 109.5 . . ?
H19A C19 H19C 109.5 . . ?
H19B C19 H19C 109.5 . . ?
C18 C20 H20A 109.5 . . ?
C18 C20 H20B 109.5 . . ?
H20A C20 H20B 109.5 . . ?
C18 C20 H20C 109.5 . . ?
H20A C20 H20C 109.5 . . ?
H20B C20 H20C 109.5 . . ?
C17 C21 C22 111.53(18) . . ?
C17 C21 C23 111.72(18) . . ?
C22 C21 C23 110.20(17) . . ?
C17 C21 H21A 107.7 . . ?
C22 C21 H21A 107.7 . . ?
C23 C21 H21A 107.7 . . ?
C21 C22 H22A 109.5 . . ?
C21 C22 H22B 109.5 . . ?
H22A C22 H22B 109.5 . . ?
C21 C22 H22C 109.5 . . ?
H22A C22 H22C 109.5 . . ?
H22B C22 H22C 109.5 . . ?
C21 C23 H23A 109.5 . . ?
C21 C23 H23B 109.5 . . ?
H23A C23 H23B 109.5 . . ?
C21 C23 H23C 109.5 . . ?
H23A C23 H23C 109.5 . . ?
H23B C23 H23C 109.5 . . ?
Hf1 C24 H24A 109.5 . . ?
Hf1 C24 H24B 109.5 . . ?
H24A C24 H24B 109.5 . . ?
Hf1 C24 H24C 109.5 . . ?
H24A C24 H24C 109.5 . . ?
H24B C24 H24C 109.5 . . ?
Hf1 C25 H25A 109.5 . . ?
Hf1 C25 H25B 109.5 . . ?
H25A C25 H25B 109.5 . . ?
Hf1 C25 H25C 109.5 . . ?
H25A C25 H25C 109.5 . . ?
H25B C25 H25C 109.5 . . ?
C27 C26 C31 117.68(17) . . ?
C27 C26 Si1 122.80(14) . . ?
C31 C26 Si1 119.46(14) . . ?
C26 C27 C28 121.04(19) . . ?
C26 C27 H27A 119.5 . . ?
C28 C27 H27A 119.5 . . ?
C29 C28 C27 120.0(2) . . ?
C29 C28 H28A 120.0 . . ?
C27 C28 H28A 120.0 . . ?
C28 C29 C30 120.18(19) . . ?
C28 C29 H29A 119.9 . . ?
C30 C29 H29A 119.9 . . ?
C29 C30 C31 120.1(2) . . ?
C29 C30 H30A 120.0 . . ?
C31 C30 H30A 120.0 . . ?
C30 C31 C26 120.94(19) . . ?
C30 C31 H31A 119.5 . . ?
C26 C31 H31A 119.5 . . ?
C33 C32 C37 117.54(18) . . ?
C33 C32 Si1 120.94(14) . . ?
C37 C32 Si1 121.45(15) . . ?
C34 C33 C32 121.7(2) . . ?
C34 C33 H33A 119.2 . . ?
C32 C33 H33A 119.2 . . ?
C35 C34 C33 119.5(2) . . ?
C35 C34 H34A 120.3 . . ?
C33 C34 H34A 120.3 . . ?
C34 C35 C36 120.1(2) . . ?
C34 C35 H35A 119.9 . . ?
C36 C35 H35A 119.9 . . ?
C35 C36 C37 120.3(2) . . ?
C35 C36 H36A 119.9 . . ?
C37 C36 H36A 119.9 . . ?
C36 C37 C32 120.9(2) . . ?
C36 C37 H37A 119.5 . . ?
C32 C37 H37A 119.5 . . ?
C2S C1S C6S 120.0 . . ?
C2S C1S C7S 122.6(7) . . ?
C6S C1S C7S 117.4(7) . . ?
C3S C2S C1S 120.0 . . ?
C3S C2S H2SA 120.0 . . ?
C1S C2S H2SA 120.0 . . ?
C2S C3S C4S 120.0 . . ?
C2S C3S H3SA 120.0 . . ?
C4S C3S H3SA 120.0 . . ?
C5S C4S C3S 120.0 . . ?
C5S C4S H4SA 120.0 . . ?
C3S C4S H4SA 120.0 . . ?
C6S C5S C4S 120.0 . . ?
C6S C5S H5SA 120.0 . . ?
C4S C5S H5SA 120.0 . . ?
C5S C6S C1S 120.0 . . ?
C5S C6S H6SA 120.0 . . ?
C1S C6S H6SA 120.0 . . ?
C1S C7S H7SA 109.5 . . ?
C1S C7S H7SB 109.5 . . ?
H7SA C7S H7SB 109.5 . . ?
C1S C7S H7SC 109.5 . . ?
H7SA C7S H7SC 109.5 . . ?
H7SB C7S H7SC 109.5 . . ?

loop_
_geom_bond_atom_site_label_1
_geom_bond_atom_site_label_2
_geom_bond_distance
_geom_bond_site_symmetry_2
_geom_bond_publ_flag
Hf1 N2 2.0995(15) . ?
Hf1 C25 2.216(2) . ?
Hf1 C24 2.226(2) . ?
Hf1 C1 2.266(2) . ?
Hf1 N1 2.3490(15) . ?
Si1 N2 1.7203(16) . ?
Si1 C26 1.8684(19) . ?
Si1 C32 1.8818(19) . ?
Si1 C11 1.8876(18) . ?
N1 C7 1.362(2) . ?
N1 C11 1.364(2) . ?
N2 C12 1.442(2) . ?
C1 C2 1.405(3) . ?
C1 C6 1.411(3) . ?
C2 C3 1.387(3) . ?
C2 H2A 0.9500 . ?
C3 C4 1.377(4) . ?
C3 H3A 0.9500 . ?
C4 C5 1.387(3) . ?
C4 H4A 0.9500 . ?
C5 C6 1.402(3) . ?
C5 H5A 0.9500 . ?
C6 C7 1.478(3) . ?
C7 C8 1.392(3) . ?
C8 C9 1.375(3) . ?
C8 H8A 0.9500 . ?
C9 C10 1.391(3) . ?
C9 H9A 0.9500 . ?
C10 C11 1.393(3) . ?
C10 H10A 0.9500 . ?
C12 C17 1.410(2) . ?
C12 C13 1.415(3) . ?
C13 C14 1.395(3) . ?
C13 C18 1.528(3) . ?
C14 C15 1.381(3) . ?
C14 H14A 0.9500 . ?
C15 C16 1.381(3) . ?
C15 H15A 0.9500 . ?
C16 C17 1.394(3) . ?
C16 H16A 0.9500 . ?
C17 C21 1.517(3) . ?
C18 C19 1.524(3) . ?
C18 C20 1.538(3) . ?
C18 H18A 1.0000 . ?
C19 H19A 0.9800 . ?
C19 H19B 0.9800 . ?
C19 H19C 0.9800 . ?
C20 H20A 0.9800 . ?
C20 H20B 0.9800 . ?
C20 H20C 0.9800 . ?
C21 C22 1.537(3) . ?
C21 C23 1.539(3) . ?
C21 H21A 1.0000 . ?
C22 H22A 0.9800 . ?
C22 H22B 0.9800 . ?
C22 H22C 0.9800 . ?
C23 H23A 0.9800 . ?
C23 H23B 0.9800 . ?
C23 H23C 0.9800 . ?
C24 H24A 0.9800 . ?
C24 H24B 0.9800 . ?
C24 H24C 0.9800 . ?
C25 H25A 0.9800 . ?
C25 H25B 0.9800 . ?
C25 H25C 0.9800 . ?
C26 C27 1.396(3) . ?
C26 C31 1.406(3) . ?
C27 C28 1.399(3) . ?
C27 H27A 0.9500 . ?
C28 C29 1.376(3) . ?
C28 H28A 0.9500 . ?
C29 C30 1.382(3) . ?
C29 H29A 0.9500 . ?
C30 C31 1.393(3) . ?
C30 H30A 0.9500 . ?
C31 H31A 0.9500 . ?
C32 C33 1.393(3) . ?
C32 C37 1.404(3) . ?
C33 C34 1.393(3) . ?
C33 H33A 0.9500 . ?
C34 C35 1.381(3) . ?
C34 H34A 0.9500 . ?
C35 C36 1.382(3) . ?
C35 H35A 0.9500 . ?
C36 C37 1.385(3) . ?
C36 H36A 0.9500 . ?
C37 H37A 0.9500 . ?
C1S C2S 1.3900 . ?
C1S C6S 1.3900 . ?
C1S C7S 1.495(6) . ?
C2S C3S 1.3900 . ?
C2S H2SA 0.9500 . ?
C3S C4S 1.3900 . ?
C3S H3SA 0.9500 . ?
C4S C5S 1.3900 . ?
C4S H4SA 0.9500 . ?
C5S C6S 1.3900 . ?
C5S H5SA 0.9500 . ?
C6S H6SA 0.9500 . ?
C7S H7SA 0.9800 . ?
C7S H7SB 0.9800 . ?
C7S H7SC 0.9800 . ?

loop_
_geom_torsion_atom_site_label_1
_geom_torsion_atom_site_label_2
_geom_torsion_atom_site_label_3
_geom_torsion_atom_site_label_4
_geom_torsion
_geom_torsion_site_symmetry_1
_geom_torsion_site_symmetry_2
_geom_torsion_site_symmetry_3
_geom_torsion_site_symmetry_4
_geom_torsion_publ_flag
C26 Si1 N2 C12 35.24(15) . . . . ?
C32 Si1 N2 C12 -88.77(15) . . . . ?
C11 Si1 N2 C12 155.20(13) . . . . ?
C26 Si1 N2 Hf1 -142.06(9) . . . . ?
C32 Si1 N2 Hf1 93.93(11) . . . . ?
C11 Si1 N2 Hf1 -22.10(11) . . . . ?
C6 C1 C2 C3 0.5(3) . . . . ?
Hf1 C1 C2 C3 173.12(19) . . . . ?
C1 C2 C3 C4 0.3(4) . . . . ?
C2 C3 C4 C5 -0.4(4) . . . . ?
C3 C4 C5 C6 -0.3(3) . . . . ?
C4 C5 C6 C1 1.1(3) . . . . ?
C4 C5 C6 C7 -177.9(2) . . . . ?
C2 C1 C6 C5 -1.2(3) . . . . ?
Hf1 C1 C6 C5 -174.24(15) . . . . ?
C2 C1 C6 C7 177.88(19) . . . . ?
Hf1 C1 C6 C7 4.8(2) . . . . ?
C11 N1 C7 C8 0.3(3) . . . . ?
Hf1 N1 C7 C8 172.64(14) . . . . ?
C11 N1 C7 C6 -179.80(16) . . . . ?
Hf1 N1 C7 C6 -7.4(2) . . . . ?
C5 C6 C7 N1 -179.10(18) . . . . ?
C1 C6 C7 N1 1.8(3) . . . . ?
C5 C6 C7 C8 0.8(3) . . . . ?
C1 C6 C7 C8 -178.26(19) . . . . ?
N1 C7 C8 C9 -2.6(3) . . . . ?
C6 C7 C8 C9 177.52(19) . . . . ?
C7 C8 C9 C10 2.0(3) . . . . ?
C8 C9 C10 C11 0.7(3) . . . . ?
C7 N1 C11 C10 2.5(3) . . . . ?
Hf1 N1 C11 C10 -169.71(13) . . . . ?
C7 N1 C11 Si1 -175.22(13) . . . . ?
Hf1 N1 C11 Si1 12.55(17) . . . . ?
C9 C10 C11 N1 -3.0(3) . . . . ?
C9 C10 C11 Si1 174.46(15) . . . . ?
N2 Si1 C11 N1 4.07(14) . . . . ?
C26 Si1 C11 N1 125.76(13) . . . . ?
C32 Si1 C11 N1 -118.46(14) . . . . ?
N2 Si1 C11 C10 -173.55(16) . . . . ?
C26 Si1 C11 C10 -51.86(18) . . . . ?
C32 Si1 C11 C10 63.92(18) . . . . ?
Si1 N2 C12 C17 95.73(18) . . . . ?
Hf1 N2 C12 C17 -86.83(18) . . . . ?
Si1 N2 C12 C13 -85.13(18) . . . . ?
Hf1 N2 C12 C13 92.30(17) . . . . ?
C17 C12 C13 C14 0.3(3) . . . . ?
N2 C12 C13 C14 -178.81(16) . . . . ?
C17 C12 C13 C18 -179.81(17) . . . . ?
N2 C12 C13 C18 1.0(3) . . . . ?
C12 C13 C14 C15 -0.6(3) . . . . ?
C18 C13 C14 C15 179.53(19) . . . . ?
C13 C14 C15 C16 0.0(3) . . . . ?
C14 C15 C16 C17 1.0(3) . . . . ?
C15 C16 C17 C12 -1.2(3) . . . . ?
C15 C16 C17 C21 178.73(19) . . . . ?
C13 C12 C17 C16 0.6(3) . . . . ?
N2 C12 C17 C16 179.68(17) . . . . ?
C13 C12 C17 C21 -179.41(17) . . . . ?
N2 C12 C17 C21 -0.3(3) . . . . ?
C14 C13 C18 C19 79.4(3) . . . . ?
C12 C13 C18 C19 -100.5(2) . . . . ?
C14 C13 C18 C20 -43.3(2) . . . . ?
C12 C13 C18 C20 136.8(2) . . . . ?
C16 C17 C21 C22 66.3(2) . . . . ?
C12 C17 C21 C22 -113.7(2) . . . . ?
C16 C17 C21 C23 -57.5(2) . . . . ?
C12 C17 C21 C23 122.5(2) . . . . ?
N2 Si1 C26 C27 118.68(16) . . . . ?
C32 Si1 C26 C27 -111.40(16) . . . . ?
C11 Si1 C26 C27 5.97(18) . . . . ?
N2 Si1 C26 C31 -64.36(16) . . . . ?
C32 Si1 C26 C31 65.56(16) . . . . ?
C11 Si1 C26 C31 -177.07(14) . . . . ?
C31 C26 C27 C28 -1.1(3) . . . . ?
Si1 C26 C27 C28 175.95(15) . . . . ?
C26 C27 C28 C29 1.6(3) . . . . ?
C27 C28 C29 C30 -0.7(3) . . . . ?
C28 C29 C30 C31 -0.7(3) . . . . ?
C29 C30 C31 C26 1.2(3) . . . . ?
C27 C26 C31 C30 -0.3(3) . . . . ?
Si1 C26 C31 C30 -177.45(15) . . . . ?
N2 Si1 C32 C33 138.22(16) . . . . ?
C26 Si1 C32 C33 9.65(19) . . . . ?
C11 Si1 C32 C33 -110.49(17) . . . . ?
N2 Si1 C32 C37 -45.06(18) . . . . ?
C26 Si1 C32 C37 -173.62(15) . . . . ?
C11 Si1 C32 C37 66.23(17) . . . . ?
C37 C32 C33 C34 1.0(3) . . . . ?
Si1 C32 C33 C34 177.85(19) . . . . ?
C32 C33 C34 C35 -1.0(4) . . . . ?
C33 C34 C35 C36 0.7(4) . . . . ?
C34 C35 C36 C37 -0.5(4) . . . . ?
C35 C36 C37 C32 0.5(3) . . . . ?
C33 C32 C37 C36 -0.7(3) . . . . ?
Si1 C32 C37 C36 -177.56(16) . . . . ?
C6S C1S C2S C3S 0.0 . . . . ?
C7S C1S C2S C3S -179.4(8) . . . . ?
C1S C2S C3S C4S 0.0 . . . . ?
C2S C3S C4S C5S 0.0 . . . . ?
C3S C4S C5S C6S 0.0 . . . . ?
C4S C5S C6S C1S 0.0 . . . . ?
C2S C1S C6S C5S 0.0 . . . . ?
C7S C1S C6S C5S 179.4(8) . . . . ?
